data_7227284
loop_
_publ_author_name
'Albright, Emily'
'Cann, Jonathan'
'Decken, Andreas'
'Eisler, Sara'

_publ_section_title
;
 Halogen&#x22EF;halogen interactions in diiodo-xylenes
;
_journal_issue 7
_journal_name_full CrystEngComm
_journal_page_first 1024
_journal_paper_doi 10.1039/C6CE02339H
_journal_volume 19
_journal_year 2017
_chemical_formula_moiety 'C8 H8 I2'
_chemical_formula_sum 'C8 H8 I2'
_chemical_formula_weight 357.94
_space_group_crystal_system orthorhombic
_space_group_IT_number 29
_space_group_name_Hall 'P 2c -2ac'
_space_group_name_H-M_alt 'P c a 21'
_symmetry_space_group_name_Hall 'P 2c -2ac'
_symmetry_space_group_name_H-M 'P c a 21'
_atom_sites_solution_hydrogens geom
_atom_sites_solution_primary direct
_atom_sites_solution_secondary difmap
_audit_creation_method SHELXL-2013
_audit_update_record
;
2016-10-18 deposited with the CCDC.
2016-12-19 downloaded from the CCDC.
;
_cell_angle_alpha 90.00
_cell_angle_beta 90.00
_cell_angle_gamma 90.00
_cell_formula_units_Z 4
_cell_length_a 8.8117(9)
_cell_length_b 7.4263(8)
_cell_length_c 14.7072(16)
_cell_measurement_reflns_used 5500
_cell_measurement_temperature 213(1)
_cell_measurement_theta_max 28.14
_cell_measurement_theta_min 2.69
_cell_volume 962.41(18)
_computing_cell_refinement 'Bruker SMART'
_computing_data_collection 'Bruker SMART'
_computing_data_reduction 'Bruker SAINT'
_computing_molecular_graphics 'Bruker SHELXTL (Sheldrick, 2008)'
_computing_publication_material 'Bruker SHELXTL (Sheldrick, 2008)'
_computing_structure_refinement 'SHELXL-2013 (Sheldrick, 2013)'
_computing_structure_solution 'SHELXS-97 (Sheldrick, 2008)'
_diffrn_ambient_temperature 213(1)
_diffrn_measured_fraction_theta_full 0.999
_diffrn_measured_fraction_theta_max 0.984
_diffrn_measurement_device_type 'Bruker AXS SMART1000/P4'
_diffrn_measurement_method '\f and \w scans'
_diffrn_radiation_monochromator graphite
_diffrn_radiation_probe x-ray
_diffrn_radiation_type MoK\a
_diffrn_radiation_wavelength 0.71073
_diffrn_reflns_av_R_equivalents 0.0551
_diffrn_reflns_av_sigmaI/netI 0.0408
_diffrn_reflns_Laue_measured_fraction_full 0.999
_diffrn_reflns_Laue_measured_fraction_max 0.984
_diffrn_reflns_limit_h_max 11
_diffrn_reflns_limit_h_min -11
_diffrn_reflns_limit_k_max 9
_diffrn_reflns_limit_k_min -9
_diffrn_reflns_limit_l_max 18
_diffrn_reflns_limit_l_min -18
_diffrn_reflns_number 6219
_diffrn_reflns_point_group_measured_fraction_full 0.999
_diffrn_reflns_point_group_measured_fraction_max 0.983
_diffrn_reflns_theta_full 25.000
_diffrn_reflns_theta_max 27.485
_diffrn_reflns_theta_min 2.743
_diffrn_source 'fine-focus sealed tube'
_diffrn_source_type K760
_diffrn_standards_decay_% 0
_diffrn_standards_interval_count 0
_diffrn_standards_interval_time 0
_diffrn_standards_number 0
_exptl_absorpt_coefficient_mu 6.466
_exptl_absorpt_correction_T_max 0.5641
_exptl_absorpt_correction_T_min 0.1404
_exptl_absorpt_correction_type multi-scan
_exptl_absorpt_process_details 'SADABS (Sheldrick, 2008)'
_exptl_crystal_colour Colourless
_exptl_crystal_density_diffrn 2.470
_exptl_crystal_density_method 'not measured'
_exptl_crystal_description Plate
_exptl_crystal_F_000 648
_exptl_crystal_size_max 0.50
_exptl_crystal_size_mid 0.40
_exptl_crystal_size_min 0.10
_refine_diff_density_max 0.971
_refine_diff_density_min -0.989
_refine_diff_density_rms 0.171
_refine_ls_abs_structure_details
;
Flack H D (1983), Acta Cryst. A39, 876-881, 1133 Friedel Pairs.
;
_refine_ls_abs_structure_Flack 0.26(5)
_refine_ls_extinction_method none
_refine_ls_goodness_of_fit_ref 1.091
_refine_ls_hydrogen_treatment constr
_refine_ls_matrix_type full
_refine_ls_number_parameters 94
_refine_ls_number_reflns 2159
_refine_ls_number_restraints 1
_refine_ls_restrained_S_all 1.090
_refine_ls_R_factor_all 0.0312
_refine_ls_R_factor_gt 0.0310
_refine_ls_shift/su_max 0.001
_refine_ls_shift/su_mean 0.000
_refine_ls_structure_factor_coef Fsqd
_refine_ls_weighting_details 'calc w=1/[\s^2^(Fo^2^)+(0.0526P)^2^+0.5429P] where P=(Fo^2^+2Fc^2^)/3'
_refine_ls_weighting_scheme calc
_refine_ls_wR_factor_gt 0.0846
_refine_ls_wR_factor_ref 0.0848
_reflns_Friedel_coverage 0.921
_reflns_Friedel_fraction_full 1.000
_reflns_Friedel_fraction_max 0.983
_reflns_number_gt 2132
_reflns_number_total 2159
_reflns_threshold_expression 'I > 2\s(I)'
_cod_data_source_file c6ce02339h2.cif
_cod_data_source_block se100896
_cod_depositor_comments 'Adding full bibliography for 7227284--7227287.cif.'
_cod_database_code 7227284
_shelx_space_group_comment
;
The symmetry employed for this shelxl refinement is uniquely defined
by the following loop, which should always be used as a source of
symmetry information in preference to the above space-group names.
They are only intended as comments.
;
_shelxl_version_number 2013-2

loop_
_space_group_symop_operation_xyz
'x, y, z'
'-x, -y, z+1/2'
'x+1/2, -y, z'
'-x+1/2, y, z+1/2'

loop_
_atom_site_label
_atom_site_type_symbol
_atom_site_fract_x
_atom_site_fract_y
_atom_site_fract_z
_atom_site_U_iso_or_equiv
_atom_site_adp_type
_atom_site_occupancy
_atom_site_site_symmetry_order
_atom_site_calc_flag
_atom_site_refinement_flags_posn
_atom_site_refinement_flags_adp
C1 C 0.4817(8) 0.4573(9) 0.4579(5) 0.0309(15) Uani 1 1 d . .
C2 C 0.3998(8) 0.5636(11) 0.5185(6) 0.0326(17) Uani 1 1 d . .
H2 H 0.4044 0.6891 0.5110 0.039 Uiso 1 1 calc R U
C3 C 0.3127(8) 0.4978(10) 0.5887(6) 0.0305(14) Uani 1 1 d . .
C4 C 0.3073(9) 0.3108(9) 0.5979(7) 0.0314(17) Uani 1 1 d . .
C5 C 0.3887(9) 0.1975(10) 0.5413(6) 0.0310(15) Uani 1 1 d . .
H5 H 0.3844 0.0721 0.5496 0.037 Uiso 1 1 calc R U
C6 C 0.4760(8) 0.2697(10) 0.4727(6) 0.0301(14) Uani 1 1 d . .
C7 C 0.5679(11) 0.5430(13) 0.3807(8) 0.046(2) Uani 1 1 d . .
H7A H 0.5385 0.6684 0.3753 0.070 Uiso 1 1 calc R U
H7B H 0.5446 0.4805 0.3245 0.070 Uiso 1 1 calc R U
H7C H 0.6759 0.5353 0.3926 0.070 Uiso 1 1 calc R U
C8 C 0.2297(10) 0.6247(11) 0.6516(7) 0.0398(18) Uani 1 1 d . .
H8A H 0.2356 0.7463 0.6277 0.060 Uiso 1 1 calc R U
H8B H 0.2759 0.6208 0.7114 0.060 Uiso 1 1 calc R U
H8C H 0.1241 0.5886 0.6560 0.060 Uiso 1 1 calc R U
I1 I 0.17074(5) 0.19069(7) 0.69869(5) 0.04150(18) Uani 1 1 d . .
I2 I 0.60230(5) 0.09254(6) 0.39179(5) 0.03999(17) Uani 1 1 d . .

loop_
_atom_site_aniso_label
_atom_site_aniso_U_11
_atom_site_aniso_U_22
_atom_site_aniso_U_33
_atom_site_aniso_U_23
_atom_site_aniso_U_13
_atom_site_aniso_U_12
C1 0.035(3) 0.030(3) 0.028(4) 0.002(3) -0.004(3) 0.001(3)
C2 0.038(4) 0.030(3) 0.030(5) -0.002(3) -0.007(3) 0.002(3)
C3 0.032(3) 0.029(3) 0.031(4) -0.003(3) -0.008(3) 0.005(2)
C4 0.032(3) 0.029(3) 0.033(5) 0.002(3) -0.003(3) -0.004(2)
C5 0.035(3) 0.033(3) 0.025(4) -0.003(3) -0.004(3) 0.000(2)
C6 0.029(3) 0.031(3) 0.031(4) -0.001(3) -0.002(3) 0.001(3)
C7 0.055(4) 0.038(3) 0.046(6) 0.005(5) 0.009(5) -0.004(3)
C8 0.039(4) 0.042(3) 0.038(5) -0.012(4) -0.002(4) 0.008(3)
I1 0.0447(3) 0.0459(3) 0.0340(3) 0.0051(3) 0.0034(3) -0.00193(18)
I2 0.0455(3) 0.0371(3) 0.0373(3) -0.0048(2) 0.0003(3) 0.00978(16)

loop_
_atom_type_symbol
_atom_type_description
_atom_type_scat_dispersion_real
_atom_type_scat_dispersion_imag
_atom_type_scat_source
C C 0.0033 0.0016 'International Tables Vol C Tables 4.2.6.8 and 6.1.1.4'
H H 0.0000 0.0000 'International Tables Vol C Tables 4.2.6.8 and 6.1.1.4'
I I -0.4742 1.8119 'International Tables Vol C Tables 4.2.6.8 and 6.1.1.4'

loop_
_geom_angle_atom_site_label_1
_geom_angle_atom_site_label_2
_geom_angle_atom_site_label_3
_geom_angle
C2 C1 C6 116.2(7)
C2 C1 C7 120.3(7)
C6 C1 C7 123.5(7)
C3 C2 C1 124.7(7)
C3 C2 H2 117.7
C1 C2 H2 117.7
C2 C3 C4 116.4(8)
C2 C3 C8 120.6(7)
C4 C3 C8 123.0(8)
C5 C4 C3 121.9(8)
C5 C4 I1 117.5(5)
C3 C4 I1 120.6(6)
C6 C5 C4 119.6(7)
C6 C5 H5 120.2
C4 C5 H5 120.2
C5 C6 C1 121.1(7)
C5 C6 I2 118.0(5)
C1 C6 I2 120.9(6)
C1 C7 H7A 109.5
C1 C7 H7B 109.5
H7A C7 H7B 109.5
C1 C7 H7C 109.5
H7A C7 H7C 109.5
H7B C7 H7C 109.5
C3 C8 H8A 109.5
C3 C8 H8B 109.5
H8A C8 H8B 109.5
C3 C8 H8C 109.5
H8A C8 H8C 109.5
H8B C8 H8C 109.5

loop_
_geom_bond_atom_site_label_1
_geom_bond_atom_site_label_2
_geom_bond_distance
C1 C2 1.393(12)
C1 C6 1.411(9)
C1 C7 1.507(12)
C2 C3 1.375(12)
C2 H2 0.9400
C3 C4 1.397(10)
C3 C8 1.510(11)
C4 C5 1.384(12)
C4 I1 2.107(9)
C5 C6 1.377(12)
C5 H5 0.9400
C6 I2 2.094(8)
C7 H7A 0.9700
C7 H7B 0.9700
C7 H7C 0.9700
C8 H8A 0.9700
C8 H8B 0.9700
C8 H8C 0.9700
